data_4303542
loop_
_publ_author_name
'Yixun Zhang'
'Andrew W. Maverick'

_publ_section_title
;
Preparation of an Isocyano-\b-diketone via its Metal Complexes, by Use of
Metal Ions as Protecting Groups
;
_journal_name_full 'Inorganic Chemistry'
_journal_page_first 10512
_journal_page_last 10518
_journal_paper_doi 10.1021/ic900202e
_journal_volume 48
_journal_year 2009
_chemical_compound_source 'local laboratory'
_chemical_formula_moiety 'C12 H13 N O3 '
_chemical_formula_sum 'C12 H13 N O3'
_chemical_formula_weight 219.23
_chemical_melting_point 397
_chemical_name_common (E)-(4-formamidophenyl)acetylacetone
_chemical_name_systematic
;
 (E)-3-(4-formamidophenyl)-2,4-pentanedione
;
_space_group_IT_number 15
_symmetry_cell_setting monoclinic
_symmetry_space_group_name_Hall '-C 2yc'
_symmetry_space_group_name_H-M 'C 1 2/c 1'
_atom_sites_solution_hydrogens geom
_atom_sites_solution_primary direct
_atom_sites_solution_secondary difmap
_audit_creation_method SHELXL-97
_cell_angle_alpha 90.00
_cell_angle_beta 91.296(15)
_cell_angle_gamma 90.00
_cell_formula_units_Z 8
_cell_length_a 14.379(3)
_cell_length_b 10.339(2)
_cell_length_c 14.974(4)
_cell_measurement_reflns_used 2421
_cell_measurement_temperature 110
_cell_measurement_theta_max 27.485
_cell_measurement_theta_min 2.546
_cell_volume 2225.5(9)
_computing_cell_refinement 'HKL Scalepack (Otwinowski & Minor 1997)'
_computing_data_collection 'COLLECT (Nonius, 2000)'
_computing_data_reduction 'HKL Denzo and Scalepack (Otwinowski & Minor 1997)'
_computing_molecular_graphics 'ORTEP-3 for Windows (Farrugia, 1997)'
_computing_publication_material 'SHELXL-97 (Sheldrick, 1997)'
_computing_structure_refinement 'SHELXL-97 (Sheldrick, 1997)'
_computing_structure_solution 'SIR97 (Altomare  et al., 1999)'
_diffrn_ambient_temperature 110
_diffrn_measured_fraction_theta_full 0.989
_diffrn_measured_fraction_theta_max 0.989
_diffrn_measurement_device 'KappaCCD (with Oxford Cryostream)'
_diffrn_measurement_method ' \w scans with \k offsets'
_diffrn_radiation_monochromator graphite
_diffrn_radiation_source 'fine-focus sealed tube'
_diffrn_radiation_type MoK\a
_diffrn_radiation_wavelength 0.71073
_diffrn_reflns_av_R_equivalents 0.0380
_diffrn_reflns_av_sigmaI/netI 0.0678
_diffrn_reflns_limit_h_max 18
_diffrn_reflns_limit_h_min -18
_diffrn_reflns_limit_k_max 13
_diffrn_reflns_limit_k_min -13
_diffrn_reflns_limit_l_max 19
_diffrn_reflns_limit_l_min -19
_diffrn_reflns_number 4576
_diffrn_reflns_theta_full 27.47
_diffrn_reflns_theta_max 27.47
_diffrn_reflns_theta_min 2.77
_diffrn_standards_decay_% <2
_diffrn_standards_number 0
_exptl_absorpt_coefficient_mu 0.095
_exptl_absorpt_correction_type none
_exptl_crystal_colour 'light yellow'
_exptl_crystal_density_diffrn 1.309
_exptl_crystal_density_method 'not measured'
_exptl_crystal_description blade
_exptl_crystal_F_000 928
_exptl_crystal_size_max 0.24
_exptl_crystal_size_mid 0.15
_exptl_crystal_size_min 0.12
_refine_diff_density_max 0.181
_refine_diff_density_min -0.183
_refine_diff_density_rms 0.045
_refine_ls_extinction_method none
_refine_ls_goodness_of_fit_ref 1.022
_refine_ls_hydrogen_treatment mixed
_refine_ls_matrix_type full
_refine_ls_number_parameters 154
_refine_ls_number_reflns 2532
_refine_ls_number_restraints 0
_refine_ls_restrained_S_all 1.022
_refine_ls_R_factor_all 0.0962
_refine_ls_R_factor_gt 0.0473
_refine_ls_shift/su_max 0.000
_refine_ls_shift/su_mean 0.000
_refine_ls_structure_factor_coef Fsqd
_refine_ls_weighting_details 'calc w=1/[\s^2^(Fo^2^)+(0.0540P)^2^+0.0973P] where P=(Fo^2^+2Fc^2^)/3'
_refine_ls_weighting_scheme calc
_refine_ls_wR_factor_gt 0.1018
_refine_ls_wR_factor_ref 0.1194
_reflns_number_gt 1561
_reflns_number_total 2532
_reflns_threshold_expression I>2\s(I)
_cod_data_source_file ic900202e_si_001_2.cif
_cod_data_source_block compound_E-2
_cod_depositor_comments
;
The following automatic conversions were performed:
'_symmetry_cell_setting' value 'Monoclinic' changed to 'monoclinic'
according to '/home/saulius/struct/CIF-dictionaries/cif_core.dic'
dictionary named 'cif_core.dic' version 2.4.1 from 2010-06-29.

Automatic conversion script
Id: cif_fix_enum 1527 2010-12-29 10:47:43Z saulius 
;
_cod_original_sg_symbol_H-M 'C 2/c'
_cod_database_code 4303542

loop_
_symmetry_equiv_pos_as_xyz
'x, y, z'
'-x, y, -z+1/2'
'x+1/2, y+1/2, z'
'-x+1/2, y+1/2, -z+1/2'
'-x, -y, -z'
'x, -y, z-1/2'
'-x+1/2, -y+1/2, -z'
'x+1/2, -y+1/2, z-1/2'

loop_
_atom_site_label
_atom_site_type_symbol
_atom_site_fract_x
_atom_site_fract_y
_atom_site_fract_z
_atom_site_U_iso_or_equiv
_atom_site_adp_type
_atom_site_occupancy
_atom_site_symmetry_multiplicity
_atom_site_calc_flag
_atom_site_refinement_flags
_atom_site_disorder_assembly
_atom_site_disorder_group
O1 O 0.22209(9) 0.46187(12) 0.00996(8) 0.0406(4) Uani 1 1 d . . .
O2 O 0.36443(9) 0.33058(13) 0.03578(8) 0.0376(4) Uani 1 1 d . . .
O3 O 0.06493(8) 0.08075(12) 0.59632(7) 0.0365(3) Uani 1 1 d . . .
N1 N 0.07249(11) 0.12175(15) 0.44760(9) 0.0305(4) Uani 1 1 d . . .
H1 H 0.0295(13) 0.0583(19) 0.4361(11) 0.037 Uiso 1 1 d . . .
C1 C 0.09266(15) 0.4560(2) 0.10537(14) 0.0487(5) Uani 1 1 d . . .
H1B H 0.0697 0.5221 0.0634 0.073 Uiso 1 1 calc R . .
H1A H 0.0934 0.4912 0.1662 0.073 Uiso 1 1 calc R . .
H1C H 0.0517 0.3803 0.1023 0.073 Uiso 1 1 calc R . .
C2 C 0.18922(13) 0.41708(18) 0.08122(11) 0.0335(4) Uani 1 1 d . . .
C3 C 0.24121(12) 0.33038(16) 0.13770(10) 0.0275(4) Uani 1 1 d . . .
C4 C 0.32825(12) 0.29099(17) 0.11199(11) 0.0309(4) Uani 1 1 d . . .
C5 C 0.38992(13) 0.2023(2) 0.16404(12) 0.0412(5) Uani 1 1 d . . .
H5A H 0.3889 0.1165 0.1363 0.062 Uiso 1 1 calc R . .
H5B H 0.3680 0.1958 0.2254 0.062 Uiso 1 1 calc R . .
H5C H 0.4536 0.2361 0.1648 0.062 Uiso 1 1 calc R . .
C6 C 0.19900(11) 0.27713(16) 0.22010(10) 0.0262(4) Uani 1 1 d . . .
C7 C 0.15198(12) 0.15957(16) 0.21747(11) 0.0291(4) Uani 1 1 d . . .
H7 H 0.1475 0.1131 0.1628 0.035 Uiso 1 1 calc R . .
C8 C 0.11164(12) 0.10901(16) 0.29262(10) 0.0296(4) Uani 1 1 d . . .
H8 H 0.0808 0.0278 0.2894 0.035 Uiso 1 1 calc R . .
C9 C 0.11596(11) 0.17618(16) 0.37267(11) 0.0271(4) Uani 1 1 d . . .
C10 C 0.16162(12) 0.29487(17) 0.37662(11) 0.0307(4) Uani 1 1 d . . .
H10 H 0.1642 0.3426 0.4308 0.037 Uiso 1 1 calc R . .
C11 C 0.20330(12) 0.34290(17) 0.30089(11) 0.0309(4) Uani 1 1 d . . .
H11 H 0.2356 0.4229 0.3044 0.037 Uiso 1 1 calc R . .
C12 C 0.09895(13) 0.13862(17) 0.53295(11) 0.0312(4) Uani 1 1 d . . .
H12 H 0.1472 0.1992 0.5456 0.037 Uiso 1 1 calc R . .
H2 H 0.310(2) 0.395(3) 0.0111(16) 0.094(9) Uiso 1 1 d . . .

loop_
_atom_site_aniso_label
_atom_site_aniso_U_11
_atom_site_aniso_U_22
_atom_site_aniso_U_33
_atom_site_aniso_U_23
_atom_site_aniso_U_13
_atom_site_aniso_U_12
O1 0.0454(9) 0.0391(8) 0.0370(7) 0.0143(6) -0.0016(6) -0.0049(7)
O2 0.0368(8) 0.0427(8) 0.0334(7) 0.0078(6) 0.0054(6) -0.0063(6)
O3 0.0364(8) 0.0403(8) 0.0330(7) 0.0087(6) 0.0045(6) -0.0015(6)
N1 0.0300(9) 0.0300(9) 0.0317(8) 0.0027(7) 0.0023(7) -0.0049(7)
C1 0.0448(13) 0.0503(13) 0.0509(12) 0.0135(10) -0.0002(10) 0.0128(10)
C2 0.0361(12) 0.0303(10) 0.0340(10) 0.0026(8) -0.0047(8) -0.0036(8)
C3 0.0293(10) 0.0260(10) 0.0272(9) 0.0019(7) 0.0001(7) -0.0054(8)
C4 0.0332(11) 0.0319(10) 0.0275(9) 0.0019(8) 0.0015(8) -0.0084(8)
C5 0.0316(11) 0.0478(12) 0.0442(11) 0.0108(10) 0.0032(9) 0.0007(9)
C6 0.0234(10) 0.0269(10) 0.0284(9) 0.0017(8) -0.0009(7) 0.0008(7)
C7 0.0325(10) 0.0275(10) 0.0273(9) -0.0014(8) -0.0007(8) -0.0001(8)
C8 0.0310(10) 0.0240(9) 0.0336(10) 0.0024(8) -0.0016(8) -0.0039(8)
C9 0.0242(9) 0.0266(10) 0.0307(9) 0.0044(7) 0.0022(7) 0.0032(7)
C10 0.0377(11) 0.0267(10) 0.0278(9) -0.0032(8) 0.0016(8) -0.0013(8)
C11 0.0333(11) 0.0250(10) 0.0345(10) 0.0019(8) 0.0005(8) -0.0060(8)
C12 0.0283(10) 0.0307(10) 0.0347(10) 0.0022(8) 0.0016(8) 0.0010(8)

loop_
_atom_type_symbol
_atom_type_description
_atom_type_scat_dispersion_real
_atom_type_scat_dispersion_imag
_atom_type_scat_source
C C 0.0033 0.0016 'International Tables Vol C Tables 4.2.6.8 and 6.1.1.4'
H H 0.0000 0.0000 'International Tables Vol C Tables 4.2.6.8 and 6.1.1.4'
N N 0.0061 0.0033 'International Tables Vol C Tables 4.2.6.8 and 6.1.1.4'
O O 0.0106 0.0060 'International Tables Vol C Tables 4.2.6.8 and 6.1.1.4'

loop_
_geom_angle_atom_site_label_1
_geom_angle_atom_site_label_2
_geom_angle_atom_site_label_3
_geom_angle
_geom_angle_site_symmetry_1
_geom_angle_site_symmetry_3
_geom_angle_publ_flag
C2 O1 H2 99.2(10) . . ?
C4 O2 H2 100.9(13) . . ?
C12 N1 C9 125.84(16) . . ?
C12 N1 H1 116.7(11) . . ?
C9 N1 H1 116.4(11) . . ?
C2 C1 H1B 109.5 . . ?
C2 C1 H1A 109.5 . . ?
H1B C1 H1A 109.5 . . ?
C2 C1 H1C 109.5 . . ?
H1B C1 H1C 109.5 . . ?
H1A C1 H1C 109.5 . . ?
O1 C2 C3 121.85(17) . . ?
O1 C2 C1 118.12(16) . . ?
C3 C2 C1 120.02(16) . . ?
C4 C3 C2 119.01(15) . . ?
C4 C3 C6 120.69(15) . . ?
C2 C3 C6 120.18(15) . . ?
O2 C4 C3 121.59(16) . . ?
O2 C4 C5 113.59(16) . . ?
C3 C4 C5 124.81(15) . . ?
C4 C5 H5A 109.5 . . ?
C4 C5 H5B 109.5 . . ?
H5A C5 H5B 109.5 . . ?
C4 C5 H5C 109.5 . . ?
H5A C5 H5C 109.5 . . ?
H5B C5 H5C 109.5 . . ?
C11 C6 C7 117.70(15) . . ?
C11 C6 C3 121.93(15) . . ?
C7 C6 C3 120.36(15) . . ?
C8 C7 C6 121.39(16) . . ?
C8 C7 H7 119.3 . . ?
C6 C7 H7 119.3 . . ?
C7 C8 C9 120.26(16) . . ?
C7 C8 H8 119.9 . . ?
C9 C8 H8 119.9 . . ?
C8 C9 C10 119.37(15) . . ?
C8 C9 N1 118.37(15) . . ?
C10 C9 N1 122.25(15) . . ?
C11 C10 C9 119.54(16) . . ?
C11 C10 H10 120.2 . . ?
C9 C10 H10 120.2 . . ?
C10 C11 C6 121.73(16) . . ?
C10 C11 H11 119.1 . . ?
C6 C11 H11 119.1 . . ?
O3 C12 N1 124.30(17) . . ?
O3 C12 H12 117.9 . . ?
N1 C12 H12 117.9 . . ?

loop_
_geom_bond_atom_site_label_1
_geom_bond_atom_site_label_2
_geom_bond_distance
_geom_bond_site_symmetry_2
_geom_bond_publ_flag
O1 C2 1.265(2) . ?
O2 C4 1.3295(19) . ?
O2 H2 1.09(3) . ?
O3 C12 1.2324(19) . ?
N1 C12 1.337(2) . ?
N1 C9 1.414(2) . ?
N1 H1 0.92(2) . ?
C1 C2 1.498(3) . ?
C1 H1B 0.9800 . ?
C1 H1A 0.9800 . ?
C1 H1C 0.9800 . ?
C2 C3 1.431(2) . ?
C3 C4 1.379(2) . ?
C3 C6 1.493(2) . ?
C4 C5 1.484(2) . ?
C5 H5A 0.9800 . ?
C5 H5B 0.9800 . ?
C5 H5C 0.9800 . ?
C6 C11 1.388(2) . ?
C6 C7 1.391(2) . ?
C7 C8 1.380(2) . ?
C7 H7 0.9500 . ?
C8 C9 1.385(2) . ?
C8 H8 0.9500 . ?
C9 C10 1.392(2) . ?
C10 C11 1.387(2) . ?
C10 H10 0.9500 . ?
C11 H11 0.9500 . ?
C12 H12 0.9500 . ?

loop_
_geom_hbond_atom_site_label_D
_geom_hbond_atom_site_label_H
_geom_hbond_atom_site_label_A
_geom_hbond_distance_DH
_geom_hbond_distance_HA
_geom_hbond_distance_DA
_geom_hbond_angle_DHA
_geom_hbond_site_symmetry_A
O2 H2 O1 1.09(3) 1.44(3) 2.4790(18) 157(2) .
N1 H1 O3 0.92(2) 2.03(2) 2.943(2) 177.0(16) 5_556

loop_
_geom_torsion_atom_site_label_1
_geom_torsion_atom_site_label_2
_geom_torsion_atom_site_label_3
_geom_torsion_atom_site_label_4
_geom_torsion
_geom_torsion_site_symmetry_1
_geom_torsion_site_symmetry_2
_geom_torsion_site_symmetry_3
_geom_torsion_site_symmetry_4
_geom_torsion_publ_flag
O1 C2 C3 C4 -2.4(3) . . . . ?
C1 C2 C3 C4 176.94(17) . . . . ?
O1 C2 C3 C6 -178.49(15) . . . . ?
C1 C2 C3 C6 0.8(3) . . . . ?
C2 C3 C4 O2 -0.7(3) . . . . ?
C6 C3 C4 O2 175.42(14) . . . . ?
C2 C3 C4 C5 179.61(17) . . . . ?
C6 C3 C4 C5 -4.3(3) . . . . ?
C4 C3 C6 C11 97.5(2) . . . . ?
C2 C3 C6 C11 -86.5(2) . . . . ?
C4 C3 C6 C7 -83.8(2) . . . . ?
C2 C3 C6 C7 92.3(2) . . . . ?
C11 C6 C7 C8 -0.6(3) . . . . ?
C3 C6 C7 C8 -179.39(16) . . . . ?
C6 C7 C8 C9 1.1(3) . . . . ?
C7 C8 C9 C10 -0.2(3) . . . . ?
C7 C8 C9 N1 179.05(16) . . . . ?
C12 N1 C9 C8 150.47(17) . . . . ?
C12 N1 C9 C10 -30.3(3) . . . . ?
C8 C9 C10 C11 -1.1(3) . . . . ?
N1 C9 C10 C11 179.71(15) . . . . ?
C9 C10 C11 C6 1.5(3) . . . . ?
C7 C6 C11 C10 -0.7(3) . . . . ?
C3 C6 C11 C10 178.06(16) . . . . ?
C9 N1 C12 O3 -173.15(16) . . . . ?

loop_
_cod_related_entry_id
_cod_related_entry_database
_cod_related_entry_code
1 ChemSpider 30660751
